data_1543723
loop_
_publ_author_name
'Li, Yang'
'Pan, Gao-Hui'
'Hu, Ming'
'Liu, Bang'
'Song, Ren-Jie'
'Li, Jin-Heng'

_publ_section_title
;
 Intermolecular Oxidative Decarbonylative [2+2+2] Carbocyclization of
 N-(2-Ethynylaryl)acrylamides with Tertiary Alkyl Aldehydes involving
 C(sp3)-H Functionalization
;
_journal_name_full 'Chem. Sci.'
_journal_paper_doi 10.1039/C6SC02451C
_journal_year 2016
_chemical_formula_moiety 'C23 H24 Br N O'
_chemical_formula_sum 'C23 H24 Br N O'
_chemical_formula_weight 410.34
_chemical_name_systematic
; 
 ? 
;
_space_group_IT_number 33
_symmetry_cell_setting orthorhombic
_symmetry_space_group_name_Hall 'P 2c -2n'
_symmetry_space_group_name_H-M 'P n a 21'
_atom_sites_solution_hydrogens geom
_atom_sites_solution_primary direct
_atom_sites_solution_secondary difmap
_audit_creation_method SHELXL-97
_audit_update_record
;
2015-11-24 deposited with the CCDC.
2016-07-21 downloaded from the CCDC.
;
_cell_angle_alpha 90.00
_cell_angle_beta 90.00
_cell_angle_gamma 90.00
_cell_formula_units_Z 4
_cell_length_a 11.8036(9)
_cell_length_b 21.3495(16)
_cell_length_c 7.9601(6)
_cell_measurement_reflns_used 4493
_cell_measurement_temperature 296(2)
_cell_measurement_theta_max 27.55
_cell_measurement_theta_min 1.91
_cell_volume 2006.0(3)
_computing_cell_refinement 'Bruker SAINT'
_computing_data_collection 'Bruker APEX2'
_computing_data_reduction 'Bruker SAINT'
_computing_molecular_graphics 'Bruker SHELXTL'
_computing_publication_material 'Bruker SHELXTL'
_computing_structure_refinement 'SHELXL-97 (Sheldrick, 2008)'
_computing_structure_solution 'SHELXS-97 (Sheldrick, 2008)'
_diffrn_ambient_temperature 296(2)
_diffrn_measured_fraction_theta_full 0.994
_diffrn_measured_fraction_theta_max 0.994
_diffrn_measurement_device_type 'Bruker APEX-II CCD'
_diffrn_measurement_method '\f and \w scans'
_diffrn_radiation_monochromator graphite
_diffrn_radiation_source 'fine-focus sealed tube'
_diffrn_radiation_type MoK\a
_diffrn_radiation_wavelength 0.71073
_diffrn_reflns_av_R_equivalents 0.0281
_diffrn_reflns_av_sigmaI/netI 0.0599
_diffrn_reflns_limit_h_max 11
_diffrn_reflns_limit_h_min -15
_diffrn_reflns_limit_k_max 27
_diffrn_reflns_limit_k_min -22
_diffrn_reflns_limit_l_max 10
_diffrn_reflns_limit_l_min -10
_diffrn_reflns_number 11717
_diffrn_reflns_theta_full 27.55
_diffrn_reflns_theta_max 27.55
_diffrn_reflns_theta_min 1.91
_exptl_absorpt_coefficient_mu 2.060
_exptl_absorpt_correction_T_max 0.7081
_exptl_absorpt_correction_T_min 0.6487
_exptl_absorpt_correction_type multi-scan
_exptl_absorpt_process_details 'SHELXL-97 (Sheldrick, 2008)'
_exptl_crystal_colour colorless
_exptl_crystal_density_diffrn 1.359
_exptl_crystal_density_meas 1.359
_exptl_crystal_density_method 'not measured'
_exptl_crystal_description lump
_exptl_crystal_F_000 848
_exptl_crystal_size_max 0.23
_exptl_crystal_size_mid 0.21
_exptl_crystal_size_min 0.18
_refine_diff_density_max 0.157
_refine_diff_density_min -0.307
_refine_diff_density_rms 0.039
_refine_ls_abs_structure_details 'Flack H D (1983), Acta Cryst. A39, 876-881'
_refine_ls_abs_structure_Flack 0.003(7)
_refine_ls_extinction_method none
_refine_ls_goodness_of_fit_ref 1.004
_refine_ls_hydrogen_treatment constr
_refine_ls_matrix_type full
_refine_ls_number_parameters 235
_refine_ls_number_reflns 4493
_refine_ls_number_restraints 1
_refine_ls_restrained_S_all 1.004
_refine_ls_R_factor_all 0.0496
_refine_ls_R_factor_gt 0.0318
_refine_ls_shift/su_max 0.002
_refine_ls_shift/su_mean 0.000
_refine_ls_structure_factor_coef Fsqd
_refine_ls_weighting_details 'calc w=1/[\s^2^(Fo^2^)+(0.0056P)^2^+0.0000P] where P=(Fo^2^+2Fc^2^)/3'
_refine_ls_weighting_scheme calc
_refine_ls_wR_factor_gt 0.0656
_refine_ls_wR_factor_ref 0.0707
_reflns_number_gt 3486
_reflns_number_total 4493
_reflns_threshold_expression >2sigma(I)
_cod_data_source_file c6sc02451c2.cif
_cod_data_source_block ljh034
_cod_original_sg_symbol_Hall P2c-2n
_cod_original_sg_symbol_H-M Pna21
_cod_database_code 1543723

loop_
_symmetry_equiv_pos_as_xyz
'x, y, z'
'-x, -y, z+1/2'
'-x+1/2, y+1/2, z+1/2'
'x+1/2, -y+1/2, z'

loop_
_atom_site_label
_atom_site_type_symbol
_atom_site_fract_x
_atom_site_fract_y
_atom_site_fract_z
_atom_site_U_iso_or_equiv
_atom_site_adp_type
_atom_site_occupancy
_atom_site_symmetry_multiplicity
_atom_site_calc_flag
_atom_site_refinement_flags
Br1 Br 0.93800(2) 0.361753(12) 1.24613(5) 0.06449(11) Uani 1 1 d .
O1 O 0.80168(18) -0.02561(9) 0.5424(3) 0.0809(7) Uani 1 1 d .
N1 N 0.94866(18) 0.04071(10) 0.5627(3) 0.0552(6) Uani 1 1 d .
C1 C 0.8363(2) 0.02790(12) 0.5468(4) 0.0524(7) Uani 1 1 d .
C2 C 0.7572(2) 0.08477(10) 0.5258(3) 0.0401(5) Uani 1 1 d .
C3 C 0.6349(2) 0.06772(12) 0.5735(3) 0.0466(6) Uani 1 1 d .
H3A H 0.5842 0.0923 0.5039 0.056 Uiso 1 1 calc R
H3B H 0.6227 0.0240 0.5454 0.056 Uiso 1 1 calc R
C4 C 0.60102(18) 0.07731(9) 0.7561(4) 0.0424(5) Uani 1 1 d .
C5 C 0.6275(2) 0.14485(10) 0.8033(3) 0.0420(6) Uani 1 1 d .
H5A H 0.5743 0.1723 0.7466 0.050 Uiso 1 1 calc R
H5B H 0.6167 0.1500 0.9233 0.050 Uiso 1 1 calc R
C6 C 0.74693(17) 0.16472(8) 0.7584(3) 0.0344(4) Uani 1 1 d .
C7 C 0.80476(19) 0.13787(9) 0.6318(3) 0.0349(5) Uani 1 1 d .
C8 C 0.92176(19) 0.15355(12) 0.5813(3) 0.0392(5) Uani 1 1 d .
C9 C 0.9634(2) 0.21371(13) 0.5564(3) 0.0495(7) Uani 1 1 d .
H9 H 0.9168 0.2480 0.5777 0.059 Uiso 1 1 calc R
C10 C 1.0727(2) 0.22339(16) 0.5007(4) 0.0608(8) Uani 1 1 d .
H10 H 1.0996 0.2640 0.4857 0.073 Uiso 1 1 calc R
C11 C 1.1412(3) 0.17361(18) 0.4677(4) 0.0731(9) Uani 1 1 d .
H11 H 1.2151 0.1804 0.4312 0.088 Uiso 1 1 calc R
C12 C 1.1022(3) 0.11355(17) 0.4881(4) 0.0690(9) Uani 1 1 d .
H12 H 1.1494 0.0799 0.4633 0.083 Uiso 1 1 calc R
C13 C 0.9940(2) 0.10259(12) 0.5447(3) 0.0487(6) Uani 1 1 d .
C14 C 1.0279(3) -0.01241(16) 0.5746(5) 0.0900(12) Uani 1 1 d .
H14A H 1.1039 0.0031 0.5853 0.135 Uiso 1 1 calc R
H14B H 1.0221 -0.0377 0.4752 0.135 Uiso 1 1 calc R
H14C H 1.0094 -0.0373 0.6713 0.135 Uiso 1 1 calc R
C15 C 0.7608(2) 0.10195(13) 0.3375(3) 0.0531(7) Uani 1 1 d .
H15A H 0.7301 0.0681 0.2726 0.080 Uiso 1 1 calc R
H15B H 0.8378 0.1094 0.3043 0.080 Uiso 1 1 calc R
H15C H 0.7167 0.1391 0.3186 0.080 Uiso 1 1 calc R
C16 C 0.4736(2) 0.06558(13) 0.7731(4) 0.0620(8) Uani 1 1 d .
H16A H 0.4511 0.0717 0.8878 0.093 Uiso 1 1 calc R
H16B H 0.4567 0.0234 0.7396 0.093 Uiso 1 1 calc R
H16C H 0.4331 0.0943 0.7024 0.093 Uiso 1 1 calc R
C17 C 0.6655(3) 0.03320(12) 0.8734(4) 0.0610(8) Uani 1 1 d .
H17A H 0.6424 0.0407 0.9873 0.092 Uiso 1 1 calc R
H17B H 0.7453 0.0406 0.8628 0.092 Uiso 1 1 calc R
H17C H 0.6491 -0.0094 0.8437 0.092 Uiso 1 1 calc R
C18 C 0.7961(2) 0.21339(10) 0.8712(3) 0.0347(5) Uani 1 1 d .
C19 C 0.7410(2) 0.27027(11) 0.8965(3) 0.0461(6) Uani 1 1 d .
H19 H 0.6746 0.2787 0.8377 0.055 Uiso 1 1 calc R
C20 C 0.7826(2) 0.31434(11) 1.0071(3) 0.0496(6) Uani 1 1 d .
H20 H 0.7454 0.3523 1.0225 0.059 Uiso 1 1 calc R
C21 C 0.8799(2) 0.30109(10) 1.0936(3) 0.0404(6) Uani 1 1 d .
C22 C 0.9368(2) 0.24554(12) 1.0744(3) 0.0473(6) Uani 1 1 d .
H22 H 1.0021 0.2374 1.1360 0.057 Uiso 1 1 calc R
C23 C 0.8951(2) 0.20185(11) 0.9617(3) 0.0424(6) Uani 1 1 d .
H23 H 0.9336 0.1643 0.9461 0.051 Uiso 1 1 calc R

loop_
_atom_site_aniso_label
_atom_site_aniso_U_11
_atom_site_aniso_U_22
_atom_site_aniso_U_33
_atom_site_aniso_U_23
_atom_site_aniso_U_13
_atom_site_aniso_U_12
Br1 0.07415(19) 0.05949(16) 0.05982(16) -0.02324(15) -0.0071(2) -0.01615(13)
O1 0.0929(16) 0.0373(10) 0.1125(18) -0.0169(11) 0.0054(16) 0.0047(10)
N1 0.0500(14) 0.0512(13) 0.0642(15) -0.0035(11) 0.0007(12) 0.0207(11)
C1 0.0692(19) 0.0416(15) 0.0466(15) -0.0113(11) 0.0036(14) 0.0097(14)
C2 0.0483(14) 0.0376(12) 0.0344(12) -0.0081(10) -0.0028(11) 0.0023(11)
C3 0.0508(15) 0.0455(14) 0.0434(14) -0.0101(11) -0.0064(12) -0.0034(12)
C4 0.0457(12) 0.0387(11) 0.0428(12) -0.0032(13) 0.0019(16) -0.0088(9)
C5 0.0471(14) 0.0363(12) 0.0425(14) -0.0050(10) 0.0039(11) -0.0004(10)
C6 0.0376(11) 0.0275(9) 0.0381(11) -0.0028(11) -0.0005(13) -0.0001(8)
C7 0.0380(13) 0.0317(12) 0.0351(12) -0.0005(9) -0.0034(10) 0.0048(10)
C8 0.0378(14) 0.0466(13) 0.0332(12) -0.0057(10) -0.0011(10) 0.0039(10)
C9 0.0533(17) 0.0549(16) 0.0403(14) -0.0079(12) 0.0059(13) -0.0099(13)
C10 0.0543(18) 0.076(2) 0.0519(17) -0.0058(15) 0.0085(14) -0.0218(15)
C11 0.0432(17) 0.112(3) 0.065(2) -0.0120(19) 0.0096(15) -0.0048(18)
C12 0.0458(17) 0.089(2) 0.072(2) -0.0142(19) 0.0036(15) 0.0175(17)
C13 0.0435(15) 0.0585(17) 0.0440(15) -0.0065(12) -0.0001(12) 0.0086(12)
C14 0.092(3) 0.072(2) 0.106(3) 0.010(2) 0.015(2) 0.0418(19)
C15 0.0580(17) 0.0659(17) 0.0353(14) -0.0100(12) -0.0034(12) 0.0019(14)
C16 0.0632(16) 0.0648(16) 0.0579(19) -0.0078(15) 0.0047(16) -0.0253(13)
C17 0.081(2) 0.0475(15) 0.0543(17) 0.0076(13) -0.0093(16) -0.0060(14)
C18 0.0386(13) 0.0321(12) 0.0333(12) -0.0050(9) 0.0043(10) -0.0017(10)
C19 0.0437(15) 0.0411(13) 0.0535(15) -0.0114(11) -0.0063(12) 0.0036(11)
C20 0.0563(16) 0.0368(13) 0.0556(16) -0.0130(12) -0.0003(14) 0.0015(12)
C21 0.0460(15) 0.0382(13) 0.0371(13) -0.0105(10) 0.0006(11) -0.0077(11)
C22 0.0470(15) 0.0516(15) 0.0434(15) -0.0051(11) -0.0081(12) -0.0008(12)
C23 0.0522(16) 0.0347(13) 0.0402(13) -0.0063(11) -0.0033(12) 0.0050(12)

loop_
_atom_type_symbol
_atom_type_description
_atom_type_scat_dispersion_real
_atom_type_scat_dispersion_imag
_atom_type_scat_source
C C 0.0033 0.0016 'International Tables Vol C Tables 4.2.6.8 and 6.1.1.4'
H H 0.0000 0.0000 'International Tables Vol C Tables 4.2.6.8 and 6.1.1.4'
N N 0.0061 0.0033 'International Tables Vol C Tables 4.2.6.8 and 6.1.1.4'
O O 0.0106 0.0060 'International Tables Vol C Tables 4.2.6.8 and 6.1.1.4'
Br Br -0.2901 2.4595 'International Tables Vol C Tables 4.2.6.8 and 6.1.1.4'

loop_
_geom_angle_atom_site_label_1
_geom_angle_atom_site_label_2
_geom_angle_atom_site_label_3
_geom_angle
C1 N1 C13 122.7(2)
C1 N1 C14 118.1(3)
C13 N1 C14 118.6(2)
O1 C1 N1 121.4(2)
O1 C1 C2 122.3(3)
N1 C1 C2 116.3(2)
C7 C2 C3 112.74(19)
C7 C2 C1 107.7(2)
C3 C2 C1 110.9(2)
C7 C2 C15 110.56(19)
C3 C2 C15 108.8(2)
C1 C2 C15 106.0(2)
C4 C3 C2 116.84(19)
C4 C3 H3A 108.1
C2 C3 H3A 108.1
C4 C3 H3B 108.1
C2 C3 H3B 108.1
H3A C3 H3B 107.3
C3 C4 C5 108.0(2)
C3 C4 C17 111.7(2)
C5 C4 C17 109.3(2)
C3 C4 C16 108.7(2)
C5 C4 C16 109.58(19)
C17 C4 C16 109.5(2)
C6 C5 C4 113.46(18)
C6 C5 H5A 108.9
C4 C5 H5A 108.9
C6 C5 H5B 108.9
C4 C5 H5B 108.9
H5A C5 H5B 107.7
C7 C6 C18 123.40(19)
C7 C6 C5 121.99(19)
C18 C6 C5 114.52(19)
C6 C7 C8 125.6(2)
C6 C7 C2 123.1(2)
C8 C7 C2 111.31(19)
C9 C8 C13 118.0(2)
C9 C8 C7 125.4(2)
C13 C8 C7 116.5(2)
C10 C9 C8 121.0(3)
C10 C9 H9 119.5
C8 C9 H9 119.5
C11 C10 C9 120.0(3)
C11 C10 H10 120.0
C9 C10 H10 120.0
C10 C11 C12 120.5(3)
C10 C11 H11 119.8
C12 C11 H11 119.8
C11 C12 C13 120.6(3)
C11 C12 H12 119.7
C13 C12 H12 119.7
C12 C13 C8 119.8(3)
C12 C13 N1 122.5(2)
C8 C13 N1 117.7(2)
N1 C14 H14A 109.5
N1 C14 H14B 109.5
H14A C14 H14B 109.5
N1 C14 H14C 109.5
H14A C14 H14C 109.5
H14B C14 H14C 109.5
C2 C15 H15A 109.5
C2 C15 H15B 109.5
H15A C15 H15B 109.5
C2 C15 H15C 109.5
H15A C15 H15C 109.5
H15B C15 H15C 109.5
C4 C16 H16A 109.5
C4 C16 H16B 109.5
H16A C16 H16B 109.5
C4 C16 H16C 109.5
H16A C16 H16C 109.5
H16B C16 H16C 109.5
C4 C17 H17A 109.5
C4 C17 H17B 109.5
H17A C17 H17B 109.5
C4 C17 H17C 109.5
H17A C17 H17C 109.5
H17B C17 H17C 109.5
C19 C18 C23 118.1(2)
C19 C18 C6 120.8(2)
C23 C18 C6 120.94(18)
C20 C19 C18 121.4(2)
C20 C19 H19 119.3
C18 C19 H19 119.3
C21 C20 C19 118.7(2)
C21 C20 H20 120.7
C19 C20 H20 120.7
C20 C21 C22 122.2(2)
C20 C21 Br1 118.89(17)
C22 C21 Br1 118.88(19)
C21 C22 C23 118.7(2)
C21 C22 H22 120.6
C23 C22 H22 120.6
C22 C23 C18 120.9(2)
C22 C23 H23 119.6
C18 C23 H23 119.6

loop_
_geom_bond_atom_site_label_1
_geom_bond_atom_site_label_2
_geom_bond_distance
Br1 C21 1.903(2)
O1 C1 1.214(3)
N1 C1 1.360(3)
N1 C13 1.433(3)
N1 C14 1.473(3)
C1 C2 1.541(3)
C2 C7 1.520(3)
C2 C3 1.536(3)
C2 C15 1.544(3)
C3 C4 1.522(4)
C3 H3A 0.9700
C3 H3B 0.9700
C4 C5 1.523(3)
C4 C17 1.529(4)
C4 C16 1.531(3)
C5 C6 1.515(3)
C5 H5A 0.9700
C5 H5B 0.9700
C6 C7 1.345(3)
C6 C18 1.491(3)
C7 C8 1.477(3)
C8 C9 1.389(4)
C8 C13 1.413(3)
C9 C10 1.381(3)
C9 H9 0.9300
C10 C11 1.361(4)
C10 H10 0.9300
C11 C12 1.372(5)
C11 H11 0.9300
C12 C13 1.374(4)
C12 H12 0.9300
C14 H14A 0.9600
C14 H14B 0.9600
C14 H14C 0.9600
C15 H15A 0.9600
C15 H15B 0.9600
C15 H15C 0.9600
C16 H16A 0.9600
C16 H16B 0.9600
C16 H16C 0.9600
C17 H17A 0.9600
C17 H17B 0.9600
C17 H17C 0.9600
C18 C19 1.393(3)
C18 C23 1.394(3)
C19 C20 1.379(3)
C19 H19 0.9300
C20 C21 1.368(3)
C20 H20 0.9300
C21 C22 1.371(3)
C22 C23 1.385(3)
C22 H22 0.9300
C23 H23 0.9300

loop_
_geom_torsion_atom_site_label_1
_geom_torsion_atom_site_label_2
_geom_torsion_atom_site_label_3
_geom_torsion_atom_site_label_4
_geom_torsion
C13 N1 C1 O1 171.0(3)
C14 N1 C1 O1 -0.1(4)
C13 N1 C1 C2 -6.0(4)
C14 N1 C1 C2 -177.0(3)
O1 C1 C2 C7 147.6(3)
N1 C1 C2 C7 -35.5(3)
O1 C1 C2 C3 23.9(3)
N1 C1 C2 C3 -159.2(2)
O1 C1 C2 C15 -94.0(3)
N1 C1 C2 C15 82.9(3)
C7 C2 C3 C4 -30.7(3)
C1 C2 C3 C4 90.1(3)
C15 C2 C3 C4 -153.7(2)
C2 C3 C4 C5 54.2(3)
C2 C3 C4 C17 -66.0(3)
C2 C3 C4 C16 173.1(2)
C3 C4 C5 C6 -50.4(3)
C17 C4 C5 C6 71.3(3)
C16 C4 C5 C6 -168.7(2)
C4 C5 C6 C7 26.7(3)
C4 C5 C6 C18 -150.1(2)
C18 C6 C7 C8 -2.4(3)
C5 C6 C7 C8 -178.9(2)
C18 C6 C7 C2 175.1(2)
C5 C6 C7 C2 -1.4(3)
C3 C2 C7 C6 2.8(3)
C1 C2 C7 C6 -119.8(2)
C15 C2 C7 C6 124.8(2)
C3 C2 C7 C8 -179.3(2)
C1 C2 C7 C8 58.1(2)
C15 C2 C7 C8 -57.3(3)
C6 C7 C8 C9 -47.9(4)
C2 C7 C8 C9 134.3(2)
C6 C7 C8 C13 136.6(2)
C2 C7 C8 C13 -41.2(3)
C13 C8 C9 C10 -1.2(4)
C7 C8 C9 C10 -176.6(2)
C8 C9 C10 C11 0.6(4)
C9 C10 C11 C12 0.6(5)
C10 C11 C12 C13 -1.1(5)
C11 C12 C13 C8 0.5(4)
C11 C12 C13 N1 178.0(3)
C9 C8 C13 C12 0.6(4)
C7 C8 C13 C12 176.5(2)
C9 C8 C13 N1 -177.0(2)
C7 C8 C13 N1 -1.2(3)
C1 N1 C13 C12 -150.8(3)
C14 N1 C13 C12 20.2(4)
C1 N1 C13 C8 26.8(4)
C14 N1 C13 C8 -162.3(3)
C7 C6 C18 C19 127.4(3)
C5 C6 C18 C19 -55.9(3)
C7 C6 C18 C23 -56.3(3)
C5 C6 C18 C23 120.4(2)
C23 C18 C19 C20 0.3(4)
C6 C18 C19 C20 176.7(2)
C18 C19 C20 C21 -0.4(4)
C19 C20 C21 C22 -0.2(4)
C19 C20 C21 Br1 179.90(19)
C20 C21 C22 C23 1.0(4)
Br1 C21 C22 C23 -179.12(18)
C21 C22 C23 C18 -1.1(4)
C19 C18 C23 C22 0.5(4)
C6 C18 C23 C22 -175.9(2)
